data_7011676
loop_
_publ_author_name
'Schmidt, Joseph A. R.'
'Arnold, John'

_publ_section_title
;
 First-row transition metal complexes of sterically-hindered amidinates
;
_journal_issue 18
_journal_name_full 'Journal of the Chemical Society, Dalton Transactions'
_journal_page_first 3454
_journal_paper_doi 10.1039/b202737m
_journal_year 2002
_chemical_formula_moiety 'C62 H78 N4 Ni '
_chemical_formula_sum 'C62 H78 N4 Ni'
_chemical_formula_weight 938.03
_space_group_IT_number 11
_symmetry_cell_setting monoclinic
_symmetry_Int_Tables_number 11
_symmetry_space_group_name_Hall '-P 2yb'
_symmetry_space_group_name_H-M 'P 1 21/m 1'
_audit_creation_date 'Tue Jul 27 14:21:13 1999'
_audit_creation_method 'from TEXRAY.INF file'
_cell_angle_alpha 90
_cell_angle_beta 105.396(1)
_cell_angle_gamma 90
_cell_formula_units_Z 2
_cell_length_a 12.4590(9)
_cell_length_b 15.941(1)
_cell_length_c 14.070(1)
_cell_measurement_reflns_used 5200
_cell_measurement_temperature 193.2
_cell_measurement_theta_max 45.0
_cell_measurement_theta_min 3.0
_cell_volume 2694.1(3)
_computing_cell_refinement 'Bruker SAINT v5.04'
_computing_data_collection 'Bruker SMART v5.052d'
_computing_data_reduction 'Bruker SAINT v5.04'
_computing_publication_material teXsan
_computing_structure_refinement teXsan
_computing_structure_solution SIR92
_diffrn_ambient_temperature 193.2
_diffrn_measurement_device 'SMART CCD'
_diffrn_measurement_method \w-scan
_diffrn_radiation_monochromator graphite
_diffrn_radiation_source 'X-ray tube'
_diffrn_radiation_type MoK\a
_diffrn_radiation_wavelength 0.7107
_diffrn_reflns_av_R_equivalents 0.0346
_diffrn_reflns_limit_h_max 15
_diffrn_reflns_limit_h_min 0
_diffrn_reflns_limit_k_max 18
_diffrn_reflns_limit_k_min -18
_diffrn_reflns_limit_l_max 15
_diffrn_reflns_limit_l_min -17
_diffrn_reflns_number 13053
_diffrn_reflns_theta_max 26.06
_diffrn_reflns_theta_min 1.5
_exptl_absorpt_coefficient_mu 0.402
_exptl_absorpt_correction_T_max 0.921
_exptl_absorpt_correction_T_min 0.839
_exptl_absorpt_correction_type empirical
_exptl_absorpt_process_details 'Blessing, 1995'
_exptl_crystal_colour red
_exptl_crystal_density_diffrn 1.156
_exptl_crystal_description block
_exptl_crystal_F_000 1012.00
_exptl_crystal_size_max 0.440
_exptl_crystal_size_mid 0.350
_exptl_crystal_size_min 0.320
_refine_diff_density_max 0.22
_refine_diff_density_min -0.37
_refine_ls_extinction_coef 0.00000
_refine_ls_extinction_method none
_refine_ls_goodness_of_fit_ref 1.373
_refine_ls_hydrogen_treatment constr
_refine_ls_matrix_type full
_refine_ls_number_parameters 334
_refine_ls_number_reflns 3086
_refine_ls_number_restraints 0
_refine_ls_R_factor_all 0.062
_refine_ls_R_factor_gt 0.0347
_refine_ls_shift/su_max 0.0000
_refine_ls_structure_factor_coef F
_refine_ls_weighting_scheme sigma
_refine_ls_wR_factor_gt 0.0410
_refine_ls_wR_factor_ref 0.0410
_reflns_number_gt 3086
_reflns_number_total 4960
_reflns_threshold_expression I>3.00sigma
_cod_data_source_file b202737m.txt
_cod_data_source_block LMe2Ni_5
_cod_depositor_comments
;
The following automatic conversions were performed:

'_atom_site_thermal_displace_type' tag value 'Uij' was replaced with
'Uani' value 87 times.

Automatic conversion script
Id: cif_fix_values 1646 2011-03-28 12:23:43Z adriana 
;
_cod_original_cell_volume 2694.2(3)
_cod_original_sg_symbol_H-M 'P 21/m     '
_cod_original_formula_sum 'C62 H78 N4 Ni '
_cod_database_code 7011676

loop_
_symmetry_equiv_pos_as_xyz
'   +x,   +y,   +z'
'   -x,1/2+y,   -z'
'   -x,   -y,   -z'
'   +x,1/2-y,   +z'

loop_
_atom_site_aniso_label
_atom_site_aniso_U_11
_atom_site_aniso_U_22
_atom_site_aniso_U_33
_atom_site_aniso_U_12
_atom_site_aniso_U_13
_atom_site_aniso_U_23
Ni(1) 0.0444(3) 0.0531(3) 0.0353(3) 0.000 0.0221(2) 0.000
N(1) 0.027(2) 0.059(2) 0.027(2) 0.000 0.008(1) 0.000
N(2) 0.028(2) 0.060(2) 0.031(2) 0.000 0.009(1) 0.000
N(3) 0.055(1) 0.037(1) 0.038(1) 0.004(1) 0.025(1) 0.002(1)
C(1) 0.033(2) 0.022(2) 0.027(2) 0.000 0.009(2) 0.000
C(2) 0.029(2) 0.051(2) 0.040(2) 0.000 0.007(2) 0.000
C(3) 0.044(2) 0.063(2) 0.071(2) 0.010(2) 0.012(2) 0.002(2)
C(4) 0.034(2) 0.045(2) 0.028(2) 0.000 0.010(2) 0.000
C(5) 0.047(2) 0.057(2) 0.037(2) -0.005(1) 0.011(1) -0.003(1)
C(6) 0.023(2) 0.028(2) 0.024(2) 0.000 0.004(1) 0.000
C(7) 0.027(1) 0.029(1) 0.026(1) 0.002(1) 0.004(1) 0.000(1)
C(8) 0.040(1) 0.035(1) 0.032(1) 0.004(1) 0.010(1) -0.004(1)
C(9) 0.039(2) 0.046(2) 0.029(2) 0.000 0.015(2) 0.000
C(10) 0.038(1) 0.025(1) 0.031(1) 0.002(1) 0.011(1) -0.004(1)
C(11) 0.036(1) 0.026(1) 0.032(1) 0.002(1) 0.009(1) -0.006(1)
C(12) 0.042(1) 0.029(1) 0.033(1) 0.005(1) 0.006(1) 0.000(1)
C(13) 0.050(2) 0.027(1) 0.045(2) -0.003(1) 0.013(1) 0.000(1)
C(14) 0.041(1) 0.033(2) 0.049(2) -0.008(1) 0.003(1) 0.000(1)
C(15) 0.040(1) 0.029(1) 0.033(1) 0.000(1) 0.005(1) -0.002(1)
C(16) 0.040(1) 0.039(2) 0.041(2) 0.005(1) 0.009(1) 0.000(1)
C(17) 0.063(2) 0.039(2) 0.066(2) -0.011(2) 0.005(2) 0.014(1)
C(18) 0.051(2) 0.042(2) 0.042(2) -0.006(1) 0.002(1) 0.001(1)
C(19) 0.050(2) 0.040(2) 0.040(2) 0.004(1) 0.016(1) -0.001(1)
C(20) 0.060(2) 0.052(2) 0.058(2) 0.006(2) 0.008(2) 0.009(2)
C(21) 0.062(2) 0.050(2) 0.056(2) -0.005(2) 0.019(2) 0.001(1)
C(22) 0.023(2) 0.040(2) 0.027(2) 0.000 0.005(1) 0.000
C(23) 0.032(2) 0.037(2) 0.033(2) 0.000 0.012(2) 0.000
C(24) 0.029(2) 0.062(3) 0.037(2) 0.000 0.010(2) 0.000
C(25) 0.033(2) 0.107(4) 0.048(3) 0.000 0.019(2) 0.000
C(26) 0.053(3) 0.120(4) 0.037(2) 0.000 0.024(2) 0.000
C(27) 0.041(2) 0.087(3) 0.030(2) 0.000 0.011(2) 0.000
C(28) 0.034(2) 0.044(2) 0.030(2) 0.000 0.009(2) 0.000
C(29) 0.025(2) 0.068(3) 0.042(2) 0.000 0.014(2) 0.000
C(30) 0.030(1) 0.055(2) 0.051(2) 0.005(1) 0.012(1) -0.007(1)
C(31) 0.032(1) 0.055(2) 0.051(2) 0.011(1) 0.007(1) 0.004(1)
C(32) 0.025(2) 0.069(3) 0.043(2) 0.000 0.009(2) 0.000
C(33) 0.053(2) 0.073(2) 0.065(2) 0.017(2) 0.010(2) -0.013(2)
C(34) 0.046(2) 0.071(3) 0.046(2) 0.000 0.006(2) 0.000
C(35) 0.032(2) 0.048(2) 0.022(2) 0.000 0.007(2) 0.000
C(36) 0.036(1) 0.047(2) 0.026(1) 0.003(1) 0.004(1) 0.000(1)
C(37) 0.037(1) 0.048(2) 0.032(1) -0.005(1) 0.005(1) -0.001(1)
C(38) 0.029(2) 0.065(3) 0.026(2) 0.000 0.004(2) 0.000
C(39) 0.048(2) 0.052(2) 0.044(2) 0.001(1) 0.006(1) -0.009(1)
C(40) 0.035(2) 0.080(3) 0.045(2) 0.000 0.010(2) 0.000

loop_
_atom_site_label
_atom_site_fract_x
_atom_site_fract_y
_atom_site_fract_z
_atom_site_U_iso_or_equiv
_atom_site_thermal_displace_type
_atom_site_calc_flag
_atom_site_calc_attached_atom
_atom_site_occupancy
Ni(1) 0.23616(4) 0.250 0.76924(4) 0.040 Uani ? ? 0.5
N(1) 0.3708(2) 0.250 0.7202(2) 0.031 Uani ? ? 0.5
N(2) 0.2037(2) 0.250 0.6245(2) 0.037 Uani ? ? 0.5
N(3) 0.1822(2) 0.3175(1) 0.8646(1) 0.039 Uani ? ? 1
C(1) 0.3098(3) 0.250 0.6264(2) 0.026 Uani ? ? 0.5
C(2) 0.1064(3) 0.250 0.5415(3) 0.041 Uani ? ? 0.5
C(3) 0.0368(2) 0.3274(2) 0.5463(2) 0.057 Uani ? ? 1
C(4) 0.4889(3) 0.250 0.7639(2) 0.038 Uani ? ? 0.5
C(5) 0.5216(2) 0.3277(2) 0.8290(2) 0.046 Uani ? ? 1
C(6) 0.3570(2) 0.250 0.5370(2) 0.025 Uani ? ? 0.5
C(7) 0.3777(2) 0.1737(1) 0.4936(2) 0.029 Uani ? ? 1
C(8) 0.4236(2) 0.1754(2) 0.4136(2) 0.033 Uani ? ? 1
C(9) 0.4479(3) 0.250 0.3740(2) 0.035 Uani ? ? 0.5
C(10) 0.3495(2) 0.0905(1) 0.5299(2) 0.029 Uani ? ? 1
C(11) 0.4275(2) 0.0480(1) 0.6042(2) 0.032 Uani ? ? 1
C(12) 0.3947(2) -0.0235(1) 0.6462(2) 0.037 Uani ? ? 1
C(13) 0.2889(2) -0.0563(2) 0.6114(2) 0.040 Uani ? ? 1
C(14) 0.2179(2) -0.0200(2) 0.5290(2) 0.042 Uani ? ? 1
C(15) 0.2464(2) 0.0527(1) 0.4867(2) 0.036 Uani ? ? 1
C(16) 0.5484(2) 0.0733(2) 0.6315(2) 0.038 Uani ? ? 1
C(17) 0.2538(2) -0.1312(2) 0.6618(2) 0.057 Uani ? ? 1
C(18) 0.1702(2) 0.0849(2) 0.3918(2) 0.045 Uani ? ? 1
C(19) 0.1710(2) 0.4061(2) 0.8824(2) 0.045 Uani ? ? 1
C(20) 0.0905(2) 0.4462(2) 0.7937(2) 0.051 Uani ? ? 1
C(21) 0.2836(2) 0.4488(2) 0.8982(2) 0.053 Uani ? ? 1
C(22) 0.1591(2) 0.250 0.9106(2) 0.030 Uani ? ? 0.5
C(23) 0.1168(3) 0.250 1.0030(2) 0.033 Uani ? ? 0.5
C(24) 0.0015(3) 0.250 0.9958(3) 0.037 Uani ? ? 0.5
C(25) -0.0337(3) 0.250 1.0820(3) 0.055 Uani ? ? 0.5
C(26) 0.0412(3) 0.250 1.1730(3) 0.059 Uani ? ? 0.5
C(27) 0.1538(3) 0.250 1.1809(3) 0.049 Uani ? ? 0.5
C(28) 0.1930(3) 0.250 1.0971(2) 0.037 Uani ? ? 0.5
C(29) -0.0832(3) 0.250 0.8970(3) 0.037 Uani ? ? 0.5
C(30) -0.1236(2) 0.3258(2) 0.8507(2) 0.044 Uani ? ? 1
C(31) -0.1863(2) 0.3242(2) 0.7532(2) 0.046 Uani ? ? 1
C(32) -0.2132(3) 0.250 0.7006(3) 0.041 Uani ? ? 0.5
C(33) -0.1073(2) 0.4074(2) 0.9075(2) 0.061 Uani ? ? 1
C(34) -0.2698(3) 0.250 0.5919(3) 0.055 Uani ? ? 0.5
C(35) 0.3164(3) 0.250 1.1098(2) 0.032 Uani ? ? 0.5
C(36) 0.3749(2) 0.3256(2) 1.1174(2) 0.035 Uani ? ? 1
C(37) 0.4865(2) 0.3248(2) 1.1153(2) 0.040 Uani ? ? 1
C(38) 0.5416(3) 0.250 1.1095(2) 0.042 Uani ? ? 0.5
C(39) 0.3220(2) 0.4073(2) 1.1353(2) 0.050 Uani ? ? 1
C(40) 0.6583(3) 0.250 1.0985(3) 0.045 Uani ? ? 0.5
H(1) 0.131 0.250 0.482 0.017 Uani ? ? 0.5
H(2) -0.027 0.332 0.488 0.068 Uani ? ? 1
H(3) 0.079 0.378 0.546 0.068 Uani ? ? 1
H(4) 0.009 0.328 0.602 0.068 Uani ? ? 1
H(5) 0.534 0.250 0.714 0.024 Uani ? ? 0.5
H(6) 0.492 0.376 0.792 0.055 Uani ? ? 1
H(7) 0.493 0.323 0.884 0.055 Uani ? ? 1
H(8) 0.601 0.332 0.849 0.055 Uani ? ? 1
H(9) 0.439 0.123 0.385 0.039 Uani ? ? 1
H(10) 0.481 0.250 0.319 0.047 Uani ? ? 0.5
H(11) 0.447 -0.050 0.702 0.044 Uani ? ? 1
H(12) 0.146 -0.045 0.501 0.051 Uani ? ? 1
H(13) 0.581 0.062 0.578 0.046 Uani ? ? 1
H(14) 0.555 0.134 0.643 0.046 Uani ? ? 1
H(15) 0.591 0.046 0.689 0.046 Uani ? ? 1
H(16) 0.213 -0.113 0.708 0.068 Uani ? ? 1
H(17) 0.316 -0.163 0.696 0.068 Uani ? ? 1
H(18) 0.204 -0.167 0.615 0.068 Uani ? ? 1
H(19) 0.196 0.067 0.336 0.054 Uani ? ? 1
H(20) 0.096 0.065 0.382 0.054 Uani ? ? 1
H(21) 0.169 0.145 0.392 0.054 Uani ? ? 1
H(22) 0.145 0.414 0.940 0.054 Uani ? ? 1
H(23) 0.078 0.505 0.809 0.061 Uani ? ? 1
H(24) 0.120 0.447 0.739 0.061 Uani ? ? 1
H(25) 0.021 0.419 0.778 0.061 Uani ? ? 1
H(26) 0.340 0.423 0.947 0.063 Uani ? ? 1
H(27) 0.279 0.508 0.920 0.063 Uani ? ? 1
H(28) 0.306 0.452 0.838 0.063 Uani ? ? 1
H(29) -0.112 0.250 1.077 0.066 Uani ? ? 0.5
H(30) 0.014 0.250 1.231 0.070 Uani ? ? 0.5
H(31) 0.207 0.250 1.245 0.058 Uani ? ? 0.5
H(32) -0.211 0.376 0.719 0.055 Uani ? ? 1
H(33) -0.033 0.409 0.952 0.073 Uani ? ? 1
H(34) -0.158 0.410 0.950 0.073 Uani ? ? 1
H(35) -0.119 0.454 0.867 0.073 Uani ? ? 1
H(36) -0.350 0.250 0.580 0.118 Uani ? ? 0.5
H(37) -0.252 0.204 0.559 0.124 Uani ? ? 1
H(38) 0.526 0.378 1.117 0.048 Uani ? ? 1
H(39) 0.249 0.413 1.092 0.060 Uani ? ? 1
H(40) 0.314 0.409 1.202 0.060 Uani ? ? 1
H(41) 0.365 0.454 1.126 0.060 Uani ? ? 1
H(42) 0.714 0.250 1.158 0.064 Uani ? ? 0.5
H(43) 0.674 0.205 1.064 0.064 Uani ? ? 1

loop_
_atom_type_symbol
_atom_type_oxidation_number
_atom_type_number_in_cell
_atom_type_scat_dispersion_real
_atom_type_scat_dispersion_imag
_atom_type_scat_source
C 0 124 0.003 0.002 'International Tables'
H 0 156 0.000 0.000 'International Tables'
N 0 8 0.006 0.003 'International Tables'
Ni 0 2 0.339 1.112 'International Tables'

loop_
_geom_angle_atom_site_label_1
_geom_angle_atom_site_label_2
_geom_angle_atom_site_label_3
_geom_angle
_geom_angle_site_symmetry_1
_geom_angle_site_symmetry_2
_geom_angle_site_symmetry_3
_geom_angle_publ_flag
N(1) Ni(1) N(2) 66.3(1) ? ? ? yes
N(1) Ni(1) N(3) 135.40(8) ? ? ? yes
N(1) Ni(1) N(3) 135.40(8) ? ? ? yes
N(2) Ni(1) N(3) 133.69(8) ? ? ? yes
N(2) Ni(1) N(3) 133.69(8) ? ? ? yes
N(3) Ni(1) N(3) 66.1(1) ? ? ? yes
Ni(1) N(1) C(1) 91.8(2) ? ? ? yes
Ni(1) N(1) C(4) 135.9(2) ? ? ? yes
C(1) N(1) C(4) 132.3(3) ? ? ? yes
Ni(1) N(2) C(1) 92.9(2) ? ? ? yes
Ni(1) N(2) C(2) 137.3(2) ? ? ? yes
C(1) N(2) C(2) 129.8(3) ? ? ? yes
Ni(1) N(3) C(19) 135.7(2) ? ? ? yes
Ni(1) N(3) C(22) 92.7(2) ? ? ? yes
C(19) N(3) C(22) 131.6(2) ? ? ? yes
N(1) C(1) N(2) 109.0(3) ? ? ? yes
N(1) C(1) C(6) 124.9(3) ? ? ? yes
N(2) C(1) C(6) 126.2(3) ? ? ? yes
N(2) C(2) C(3) 109.3(2) ? ? ? yes
N(2) C(2) C(3) 109.3(2) ? ? ? yes
C(3) C(2) C(3) 108.6(3) ? ? ? yes
N(1) C(4) C(5) 109.7(2) ? ? ? yes
N(1) C(4) C(5) 109.7(2) ? ? ? yes
C(5) C(4) C(5) 108.1(3) ? ? ? yes
C(1) C(6) C(7) 120.7(1) ? ? ? yes
C(1) C(6) C(7) 120.7(1) ? ? ? yes
C(7) C(6) C(7) 118.5(3) ? ? ? yes
C(6) C(7) C(8) 119.6(2) ? ? ? yes
C(6) C(7) C(10) 121.8(2) ? ? ? yes
C(8) C(7) C(10) 118.6(2) ? ? ? yes
C(7) C(8) C(9) 121.6(2) ? ? ? yes
C(8) C(9) C(8) 119.0(3) ? ? ? yes
C(7) C(10) C(11) 120.3(2) ? ? ? yes
C(7) C(10) C(15) 120.2(2) ? ? ? yes
C(11) C(10) C(15) 119.4(2) ? ? ? yes
C(10) C(11) C(12) 119.2(2) ? ? ? yes
C(10) C(11) C(16) 120.6(2) ? ? ? yes
C(12) C(11) C(16) 119.8(2) ? ? ? yes
C(11) C(12) C(13) 121.3(2) ? ? ? yes
C(12) C(13) C(14) 118.4(2) ? ? ? yes
C(12) C(13) C(17) 120.0(2) ? ? ? yes
C(14) C(13) C(17) 121.6(2) ? ? ? yes
C(13) C(14) C(15) 121.8(2) ? ? ? yes
C(10) C(15) C(14) 118.7(2) ? ? ? yes
C(10) C(15) C(18) 121.8(2) ? ? ? yes
C(14) C(15) C(18) 119.3(2) ? ? ? yes
N(3) C(19) C(20) 110.0(2) ? ? ? yes
N(3) C(19) C(21) 109.6(2) ? ? ? yes
C(20) C(19) C(21) 108.3(2) ? ? ? yes
N(3) C(22) N(3) 108.5(3) ? ? ? yes
N(3) C(22) C(23) 125.7(1) ? ? ? yes
N(3) C(22) C(23) 125.7(1) ? ? ? yes
C(22) C(23) C(24) 120.9(3) ? ? ? yes
C(22) C(23) C(28) 120.1(3) ? ? ? yes
C(24) C(23) C(28) 119.0(3) ? ? ? yes
C(23) C(24) C(25) 119.1(3) ? ? ? yes
C(23) C(24) C(29) 121.0(3) ? ? ? yes
C(25) C(24) C(29) 119.9(3) ? ? ? yes
C(24) C(25) C(26) 121.3(3) ? ? ? yes
C(25) C(26) C(27) 120.1(3) ? ? ? yes
C(26) C(27) C(28) 120.7(3) ? ? ? yes
C(23) C(28) C(27) 119.8(3) ? ? ? yes
C(23) C(28) C(35) 121.7(3) ? ? ? yes
C(27) C(28) C(35) 118.6(3) ? ? ? yes
C(24) C(29) C(30) 120.5(2) ? ? ? yes
C(24) C(29) C(30) 120.5(2) ? ? ? yes
C(30) C(29) C(30) 119.1(3) ? ? ? yes
C(29) C(30) C(31) 118.9(3) ? ? ? yes
C(29) C(30) C(33) 120.9(3) ? ? ? yes
C(31) C(30) C(33) 120.0(3) ? ? ? yes
C(30) C(31) C(32) 122.4(3) ? ? ? yes
C(31) C(32) C(31) 116.9(3) ? ? ? yes
C(31) C(32) C(34) 121.6(2) ? ? ? yes
C(31) C(32) C(34) 121.6(2) ? ? ? yes
C(28) C(35) C(36) 120.4(2) ? ? ? yes
C(28) C(35) C(36) 120.4(2) ? ? ? yes
C(36) C(35) C(36) 119.1(3) ? ? ? yes
C(35) C(36) C(37) 119.5(2) ? ? ? yes
C(35) C(36) C(39) 120.9(2) ? ? ? yes
C(37) C(36) C(39) 119.4(2) ? ? ? yes
C(36) C(37) C(38) 121.2(3) ? ? ? yes
C(37) C(38) C(37) 118.3(3) ? ? ? yes
C(37) C(38) C(40) 120.8(2) ? ? ? yes
C(37) C(38) C(40) 120.8(2) ? ? ? yes

loop_
_geom_bond_atom_site_label_1
_geom_bond_atom_site_label_2
_geom_bond_distance
_geom_bond_site_symmetry_1
_geom_bond_site_symmetry_2
_geom_bond_publ_flag
Ni(1) N(1) 1.977(2) ? ? yes
Ni(1) N(2) 1.969(3) ? ? yes
Ni(1) N(3) 1.972(2) ? ? yes
Ni(1) N(3) 1.972(2) ? ? yes
N(1) C(1) 1.337(4) ? ? yes
N(1) C(4) 1.436(4) ? ? yes
N(2) C(1) 1.315(4) ? ? yes
N(2) C(2) 1.443(4) ? ? yes
N(3) C(19) 1.447(3) ? ? yes
N(3) C(22) 1.325(2) ? ? yes
C(1) C(6) 1.523(4) ? ? yes
C(2) C(3) 1.520(3) ? ? yes
C(2) C(3) 1.520(3) ? ? yes
C(4) C(5) 1.529(3) ? ? yes
C(4) C(5) 1.529(3) ? ? yes
C(6) C(7) 1.416(3) ? ? yes
C(6) C(7) 1.416(3) ? ? yes
C(7) C(8) 1.391(3) ? ? yes
C(7) C(10) 1.496(3) ? ? yes
C(8) C(9) 1.380(3) ? ? yes
C(10) C(11) 1.399(3) ? ? yes
C(10) C(15) 1.402(3) ? ? yes
C(11) C(12) 1.394(3) ? ? yes
C(11) C(16) 1.507(3) ? ? yes
C(12) C(13) 1.381(3) ? ? yes
C(13) C(14) 1.384(3) ? ? yes
C(13) C(17) 1.511(4) ? ? yes
C(14) C(15) 1.392(3) ? ? yes
C(15) C(18) 1.508(3) ? ? yes
C(19) C(20) 1.520(4) ? ? yes
C(19) C(21) 1.522(4) ? ? yes
C(22) C(23) 1.528(4) ? ? yes
C(23) C(24) 1.414(4) ? ? yes
C(23) C(28) 1.410(4) ? ? yes
C(24) C(25) 1.394(5) ? ? yes
C(24) C(29) 1.505(5) ? ? yes
C(25) C(26) 1.370(5) ? ? yes
C(26) C(27) 1.378(5) ? ? yes
C(27) C(28) 1.390(5) ? ? yes
C(28) C(35) 1.501(4) ? ? yes
C(29) C(30) 1.402(3) ? ? yes
C(29) C(30) 1.402(3) ? ? yes
C(30) C(31) 1.386(3) ? ? yes
C(30) C(33) 1.512(4) ? ? yes
C(31) C(32) 1.388(3) ? ? yes
C(32) C(34) 1.505(5) ? ? yes
C(35) C(36) 1.398(3) ? ? yes
C(35) C(36) 1.398(3) ? ? yes
C(36) C(37) 1.399(3) ? ? yes
C(36) C(39) 1.511(4) ? ? yes
C(37) C(38) 1.389(3) ? ? yes
C(38) C(40) 1.502(4) ? ? yes
